data_7230958
loop_
_publ_author_name
'Carter, Korey P.'
'Kalaj, Mark'
'Kerridge, Andrew'
'Cahill, Christopher L.'

_publ_section_title
;
 Probing hydrogen and halogen-oxo interactions in uranyl coordination
 polymers: a combined crystallographic and computational study
;
_journal_issue 34
_journal_name_full CrystEngComm
_journal_page_first 4916
_journal_paper_doi 10.1039/C8CE00682B
_journal_volume 20
_journal_year 2018
_chemical_formula_sum 'C14 H8 I2 O6 U'
_chemical_formula_weight 764.03
_space_group_crystal_system monoclinic
_space_group_IT_number 14
_space_group_name_Hall '-P 2ybc'
_space_group_name_H-M_alt 'P 1 21/c 1'
_symmetry_space_group_name_Hall '-P 2ybc'
_symmetry_space_group_name_H-M 'P 1 21/c 1'
_atom_sites_solution_hydrogens geom
_audit_creation_method SHELXL-2014
_audit_update_record
;
2018-04-23 deposited with the CCDC.
2018-06-20 downloaded from the CCDC.
;
_cell_angle_alpha 90
_cell_angle_beta 93.553(8)
_cell_angle_gamma 90
_cell_formula_units_Z 2
_cell_length_a 5.0806(4)
_cell_length_b 17.9621(12)
_cell_length_c 9.3867(6)
_cell_measurement_reflns_used 8379
_cell_measurement_temperature 293(2)
_cell_measurement_theta_max 54.639
_cell_measurement_theta_min 4.535
_cell_volume 854.97(10)
_computing_cell_refinement 'SAINT, Bruker-AXS'
_computing_data_collection 'APEX, Bruker-AXS'
_computing_data_reduction 'SAINT, Bruker-AXS'
_computing_molecular_graphics 'WINGX (Farrugia, 2012)'
_computing_publication_material 'Crystal Maker (Palmer, 2009)'
_computing_structure_refinement 'SHELXL-2014 (Sheldrick, 2014)'
_computing_structure_solution 'SIR92 (Gualardi, 1994)'
_diffrn_ambient_temperature 293(2)
_diffrn_measured_fraction_theta_full 0.999
_diffrn_measured_fraction_theta_max 0.999
_diffrn_measurement_device_type 'Bruker APEX II CCD'
_diffrn_measurement_method 'omega scans'
_diffrn_radiation_probe x-ray
_diffrn_radiation_type MoK\a
_diffrn_radiation_wavelength 0.71073
_diffrn_reflns_av_R_equivalents 0.0281
_diffrn_reflns_av_unetI/netI 0.0223
_diffrn_reflns_Laue_measured_fraction_full 0.999
_diffrn_reflns_Laue_measured_fraction_max 0.999
_diffrn_reflns_limit_h_max 6
_diffrn_reflns_limit_h_min -6
_diffrn_reflns_limit_k_max 22
_diffrn_reflns_limit_k_min -23
_diffrn_reflns_limit_l_max 11
_diffrn_reflns_limit_l_min -12
_diffrn_reflns_number 8183
_diffrn_reflns_point_group_measured_fraction_full 0.999
_diffrn_reflns_point_group_measured_fraction_max 0.999
_diffrn_reflns_theta_full 25.500
_diffrn_reflns_theta_max 27.363
_diffrn_reflns_theta_min 2.268
_diffrn_source 'fine-focus sealed tube'
_exptl_absorpt_coefficient_mu 13.128
_exptl_absorpt_correction_T_max 0.7455
_exptl_absorpt_correction_T_min 0.3050
_exptl_absorpt_correction_type empirical
_exptl_absorpt_process_details 'SADABS (Sheldrick, 2015)'
_exptl_crystal_colour Yellow
_exptl_crystal_density_diffrn 2.968
_exptl_crystal_description Plate
_exptl_crystal_F_000 676
_exptl_crystal_recrystallization_method Hydrothermal
_exptl_crystal_size_max 0.31
_exptl_crystal_size_mid 0.24
_exptl_crystal_size_min 0.22
_refine_diff_density_max 1.021
_refine_diff_density_min -1.732
_refine_diff_density_rms 0.179
_refine_ls_extinction_method none
_refine_ls_goodness_of_fit_ref 1.089
_refine_ls_hydrogen_treatment constr
_refine_ls_matrix_type full
_refine_ls_number_parameters 106
_refine_ls_number_reflns 1944
_refine_ls_number_restraints 0
_refine_ls_restrained_S_all 1.089
_refine_ls_R_factor_all 0.0263
_refine_ls_R_factor_gt 0.0233
_refine_ls_shift/su_max 0.000
_refine_ls_shift/su_mean 0.000
_refine_ls_structure_factor_coef Fsqd
_refine_ls_weighting_details 'w=1/[\s^2^(Fo^2^)+(0.0313P)^2^+0.6561P] where P=(Fo^2^+2Fc^2^)/3'
_refine_ls_weighting_scheme calc
_refine_ls_wR_factor_gt 0.0558
_refine_ls_wR_factor_ref 0.0570
_reflns_Friedel_coverage 0.000
_reflns_number_gt 1772
_reflns_number_total 1944
_reflns_threshold_expression 'I > 2\s(I)'
_cod_data_source_file c8ce00682b2.cif
_cod_data_source_block Compound_4
_cod_depositor_comments 'Adding full bibliography for 7230956--7230959.cif.'
_cod_database_code 7230958
_shelx_space_group_comment
;
The symmetry employed for this shelxl refinement is uniquely defined
by the following loop, which should always be used as a source of
symmetry information in preference to the above space-group names.
They are only intended as comments.
;
_shelxl_version_number 2014-1

loop_
_space_group_symop_operation_xyz
'x, y, z'
'-x, y+1/2, -z+1/2'
'-x, -y, -z'
'x, -y-1/2, z-1/2'

loop_
_atom_site_label
_atom_site_type_symbol
_atom_site_fract_x
_atom_site_fract_y
_atom_site_fract_z
_atom_site_U_iso_or_equiv
_atom_site_adp_type
_atom_site_occupancy
_atom_site_site_symmetry_order
_atom_site_calc_flag
_atom_site_refinement_flags_posn
_atom_site_refinement_flags_adp
_atom_site_refinement_flags_occupancy
U1 U 0.0000 0.5000 0.5000 0.02210(8) Uani 1 2 d S . P
I1 I -0.21575(7) 0.08996(2) 0.43741(4) 0.04562(11) Uani 1 1 d . . .
O2 O -0.2797(6) 0.39829(17) 0.5033(4) 0.0388(8) Uani 1 1 d . . .
O1 O 0.0694(7) 0.47568(19) 0.3241(4) 0.0399(8) Uani 1 1 d . . .
O3 O 0.3334(6) 0.42379(17) 0.5869(4) 0.0386(8) Uani 1 1 d . . .
C7 C -0.7126(9) 0.2760(3) 0.6835(5) 0.0334(10) Uani 1 1 d . . .
H7 H -0.8161 0.3114 0.7258 0.040 Uiso 1 1 calc R U .
C1 C -0.4887(8) 0.3787(2) 0.5589(5) 0.0281(9) Uani 1 1 d . . .
C3 C -0.3746(8) 0.2456(2) 0.5239(5) 0.0284(9) Uani 1 1 d . . .
H3 H -0.2488 0.2605 0.4620 0.034 Uiso 1 1 calc R U .
C2 C -0.5252(8) 0.2981(2) 0.5908(4) 0.0252(8) Uani 1 1 d . . .
C5 C -0.5963(10) 0.1482(3) 0.6468(5) 0.0369(10) Uani 1 1 d . . .
H5 H -0.6184 0.0979 0.6668 0.044 Uiso 1 1 calc R U .
C6 C -0.7452(10) 0.2019(3) 0.7126(5) 0.0407(11) Uani 1 1 d . . .
H6 H -0.8676 0.1873 0.7768 0.049 Uiso 1 1 calc R U .
C4 C -0.4146(9) 0.1707(2) 0.5508(5) 0.0302(9) Uani 1 1 d . . .

loop_
_atom_site_aniso_label
_atom_site_aniso_U_11
_atom_site_aniso_U_22
_atom_site_aniso_U_33
_atom_site_aniso_U_23
_atom_site_aniso_U_13
_atom_site_aniso_U_12
U1 0.02277(12) 0.01311(12) 0.03134(13) 0.00133(7) 0.00902(8) 0.00181(7)
I1 0.0606(2) 0.02466(17) 0.0520(2) -0.00536(14) 0.00668(16) 0.00842(14)
O2 0.0360(18) 0.0180(15) 0.063(2) 0.0026(15) 0.0100(16) -0.0062(13)
O1 0.054(2) 0.0300(17) 0.0380(18) -0.0040(15) 0.0185(16) 0.0027(16)
O3 0.0323(16) 0.0233(16) 0.060(2) 0.0070(15) -0.0017(15) 0.0086(13)
C7 0.032(2) 0.030(2) 0.039(3) -0.0001(19) 0.0055(19) -0.0030(18)
C1 0.026(2) 0.021(2) 0.037(2) 0.0020(18) -0.0031(17) -0.0012(16)
C3 0.027(2) 0.021(2) 0.037(2) 0.0043(17) 0.0037(17) -0.0004(16)
C2 0.0225(19) 0.0199(19) 0.032(2) 0.0042(16) -0.0031(16) -0.0023(15)
C5 0.048(3) 0.020(2) 0.043(3) 0.0049(19) 0.003(2) -0.0059(19)
C6 0.048(3) 0.031(3) 0.044(3) 0.003(2) 0.013(2) -0.012(2)
C4 0.035(2) 0.023(2) 0.032(2) 0.0018(18) -0.0004(18) 0.0016(18)

loop_
_atom_type_symbol
_atom_type_description
_atom_type_scat_dispersion_real
_atom_type_scat_dispersion_imag
_atom_type_scat_source
C C 0.0033 0.0016 'International Tables Vol C Tables 4.2.6.8 and 6.1.1.4'
H H 0.0000 0.0000 'International Tables Vol C Tables 4.2.6.8 and 6.1.1.4'
O O 0.0106 0.0060 'International Tables Vol C Tables 4.2.6.8 and 6.1.1.4'
I I -0.4742 1.8119 'International Tables Vol C Tables 4.2.6.8 and 6.1.1.4'
U U -9.6767 9.6646 'International Tables Vol C Tables 4.2.6.8 and 6.1.1.4'

loop_
_geom_angle_atom_site_label_1
_geom_angle_atom_site_label_2
_geom_angle_atom_site_label_3
_geom_angle
_geom_angle_site_symmetry_1
_geom_angle_site_symmetry_3
O1 U1 O1 180.0(2) 3_566 .
O1 U1 O3 90.06(15) 3_566 .
O1 U1 O3 89.94(15) . .
O1 U1 O3 89.94(15) 3_566 3_566
O1 U1 O3 90.06(15) . 3_566
O3 U1 O3 180.0 . 3_566
O1 U1 O2 91.41(15) 3_566 .
O1 U1 O2 88.59(15) . .
O3 U1 O2 87.98(11) . .
O3 U1 O2 92.02(12) 3_566 .
O1 U1 O2 88.59(15) 3_566 3_566
O1 U1 O2 91.41(15) . 3_566
O3 U1 O2 92.02(12) . 3_566
O3 U1 O2 87.98(11) 3_566 3_566
O2 U1 O2 180.0 . 3_566
C1 O2 U1 139.3(3) . .
C1 O3 U1 147.1(3) 1_655 .
C6 C7 C2 119.9(4) . .
C6 C7 H7 120.0 . .
C2 C7 H7 120.0 . .
O3 C1 O2 122.9(4) 1_455 .
O3 C1 C2 119.0(4) 1_455 .
O2 C1 C2 118.1(4) . .
C4 C3 C2 119.1(4) . .
C4 C3 H3 120.5 . .
C2 C3 H3 120.5 . .
C7 C2 C3 120.6(4) . .
C7 C2 C1 120.1(4) . .
C3 C2 C1 119.3(4) . .
C4 C5 C6 119.1(4) . .
C4 C5 H5 120.5 . .
C6 C5 H5 120.5 . .
C7 C6 C5 120.5(4) . .
C7 C6 H6 119.7 . .
C5 C6 H6 119.7 . .
C3 C4 C5 120.8(4) . .
C3 C4 I1 119.9(3) . .
C5 C4 I1 119.2(3) . .

loop_
_geom_bond_atom_site_label_1
_geom_bond_atom_site_label_2
_geom_bond_distance
_geom_bond_site_symmetry_2
U1 O1 1.764(3) 3_566
U1 O1 1.764(3) .
U1 O3 2.288(3) .
U1 O3 2.288(3) 3_566
U1 O2 2.316(3) .
U1 O2 2.316(3) 3_566
I1 C4 2.095(4) .
O2 C1 1.262(5) .
O3 C1 1.253(5) 1_655
C7 C6 1.372(6) .
C7 C2 1.386(6) .
C7 H7 0.9300 .
C1 O3 1.253(5) 1_455
C1 C2 1.493(5) .
C3 C4 1.386(6) .
C3 C2 1.389(6) .
C3 H3 0.9300 .
C5 C4 1.390(6) .
C5 C6 1.394(7) .
C5 H5 0.9300 .
C6 H6 0.9300 .
